data_1547758
loop_
_publ_author_name
'Kai-Jen Chen'
'Ya-Ching Tsai'
'Yuji Suzaki'
'Kohtaro Osakada'
'Atsushi Miura'
'Masaki Horie'

_publ_section_title
;
 Rapid and reversible photoinduced switching of a rotaxane crystal
;
_journal_name_full 'Nature Communications'
_journal_page_first 13321
_journal_paper_doi 10.1038/ncomms13321
_journal_volume 7
_journal_year 2016
_chemical_formula_sum 'C43 H54 F6 Fe N O8 P'
_chemical_formula_weight 913.69
_space_group_crystal_system triclinic
_space_group_IT_number 2
_space_group_name_Hall '-P 1'
_space_group_name_H-M_alt 'P -1'
_symmetry_space_group_name_Hall '-P 1'
_symmetry_space_group_name_H-M 'P -1'
_atom_sites_solution_hydrogens geom
_cell_angle_alpha 87.3342(13)
_cell_angle_beta 80.6721(12)
_cell_angle_gamma 88.6789(12)
_cell_formula_units_Z 2
_cell_length_a 10.3728(6)
_cell_length_b 11.2401(6)
_cell_length_c 19.3827(10)
_cell_measurement_reflns_used 8011
_cell_measurement_temperature 360(2)
_cell_measurement_theta_max 22.7473
_cell_measurement_theta_min 2.6615
_cell_volume 2227.3(2)
_computing_cell_refinement 'SAINT V8.34A (Bruker AXS Inc., 2013)'
_computing_data_collection 'APEX2 (Bruker AXS, 2010)'
_computing_data_reduction 'SAINT V8.34A (Bruker AXS Inc., 2013)'
_computing_molecular_graphics 'SHELXTL (Sheldrick, 2008)'
_computing_publication_material SHELXTL
_computing_structure_refinement 'SHELXL-2014/6 (Sheldrick, 2014)'
_diffrn_ambient_temperature 360(2)
_diffrn_detector_area_resol_mean 8.3333
_diffrn_measured_fraction_theta_full 0.998
_diffrn_measured_fraction_theta_max 0.984
_diffrn_measurement_device_type 'Bruker APEX-II CCD'
_diffrn_measurement_method '\f and \w scans'
_diffrn_radiation_type MoK\a
_diffrn_radiation_wavelength 0.71073
_diffrn_reflns_av_R_equivalents 0.0340
_diffrn_reflns_av_unetI/netI 0.0366
_diffrn_reflns_Laue_measured_fraction_full 0.998
_diffrn_reflns_Laue_measured_fraction_max 0.984
_diffrn_reflns_limit_h_max 13
_diffrn_reflns_limit_h_min -10
_diffrn_reflns_limit_k_max 14
_diffrn_reflns_limit_k_min -14
_diffrn_reflns_limit_l_max 24
_diffrn_reflns_limit_l_min -24
_diffrn_reflns_number 33557
_diffrn_reflns_point_group_measured_fraction_full 0.998
_diffrn_reflns_point_group_measured_fraction_max 0.984
_diffrn_reflns_theta_full 25.242
_diffrn_reflns_theta_max 26.658
_diffrn_reflns_theta_min 1.066
_exptl_absorpt_coefficient_mu 0.450
_exptl_absorpt_correction_T_max 0.9485
_exptl_absorpt_correction_T_min 0.8285
_exptl_absorpt_correction_type multi-scan
_exptl_absorpt_process_details 'SADABS V2014/4 (Bruker AXS Inc.)'
_exptl_crystal_colour Yellow
_exptl_crystal_density_diffrn 1.362
_exptl_crystal_density_method 'not measured'
_exptl_crystal_description Tabullar
_exptl_crystal_F_000 956
_exptl_crystal_size_max 0.30
_exptl_crystal_size_mid 0.22
_exptl_crystal_size_min 0.10
_refine_diff_density_max 0.544
_refine_diff_density_min -0.501
_refine_diff_density_rms 0.045
_refine_ls_extinction_coef .
_refine_ls_extinction_method none
_refine_ls_goodness_of_fit_ref 1.047
_refine_ls_hydrogen_treatment constr
_refine_ls_matrix_type full
_refine_ls_number_parameters 542
_refine_ls_number_reflns 9220
_refine_ls_number_restraints 0
_refine_ls_restrained_S_all 1.047
_refine_ls_R_factor_all 0.0883
_refine_ls_R_factor_gt 0.0565
_refine_ls_shift/su_max 0.001
_refine_ls_shift/su_mean 0.000
_refine_ls_structure_factor_coef Fsqd
_refine_ls_weighting_details 'w=1/[\s^2^(Fo^2^)+(0.0787P)^2^+0.9912P] where P=(Fo^2^+2Fc^2^)/3'
_refine_ls_weighting_scheme calc
_refine_ls_wR_factor_gt 0.1511
_refine_ls_wR_factor_ref 0.1748
_reflns_Friedel_coverage 0.000
_reflns_Friedel_fraction_full .
_reflns_Friedel_fraction_max .
_reflns_number_gt 6111
_reflns_number_total 9220
_reflns_threshold_expression 'I > 2\s(I)'
_cod_data_source_file rotaxane90C.cif
_cod_data_source_block mo_160522VT2_150_0m
_cod_database_code 1547758
_shelx_space_group_comment
;
The symmetry employed for this shelxl refinement is uniquely defined
by the following loop, which should always be used as a source of
symmetry information in preference to the above space-group names.
They are only intended as comments.
;
_shelxl_version_number 2014/6

loop_
_space_group_symop_operation_xyz
'x, y, z'
'-x, -y, -z'

loop_
_atom_site_label
_atom_site_type_symbol
_atom_site_fract_x
_atom_site_fract_y
_atom_site_fract_z
_atom_site_U_iso_or_equiv
_atom_site_adp_type
_atom_site_occupancy
_atom_site_site_symmetry_order
_atom_site_calc_flag
_atom_site_refinement_flags_posn
_atom_site_refinement_flags_adp
_atom_site_refinement_flags_occupancy
_atom_site_disorder_assembly
_atom_site_disorder_group
Fe1 Fe 0.32027(5) 0.36485(4) 0.93038(2) 0.06446(17) Uani 1 1 d . . . . .
P1 P 0.94702(10) 0.72492(8) 0.74666(5) 0.0787(3) Uani 1 1 d . . . . .
C1 C 0.2129(4) 0.4929(4) 0.6086(2) 0.0922(11) Uani 1 1 d . . . . .
H1A H 0.1307 0.5335 0.6047 0.111 Uiso 1 1 calc R U . . .
H1B H 0.2645 0.4906 0.5622 0.111 Uiso 1 1 calc R U . . .
C2 C 0.2834(4) 0.5572(3) 0.6547(2) 0.0890(11) Uani 1 1 d . . . . .
H2A H 0.2814 0.6419 0.6429 0.107 Uiso 1 1 calc R U . . .
H2B H 0.2421 0.5444 0.7030 0.107 Uiso 1 1 calc R U . . .
C3 C 0.4948(4) 0.5790(3) 0.68279(18) 0.0808(10) Uani 1 1 d . . . . .
H3A H 0.4697 0.5634 0.7328 0.097 Uiso 1 1 calc R U . . .
H3B H 0.4840 0.6636 0.6728 0.097 Uiso 1 1 calc R U . . .
C4 C 0.6323(4) 0.5427(3) 0.6610(2) 0.0854(11) Uani 1 1 d . . . . .
H4A H 0.6589 0.5624 0.6115 0.102 Uiso 1 1 calc R U . . .
H4B H 0.6880 0.5848 0.6870 0.102 Uiso 1 1 calc R U . . .
C5 C 0.7784(3) 0.3796(3) 0.66934(18) 0.0798(9) Uani 1 1 d . . . . .
H5A H 0.8328 0.4309 0.6355 0.096 Uiso 1 1 calc R U . . .
H5B H 0.7875 0.2991 0.6529 0.096 Uiso 1 1 calc R U . . .
C6 C 0.8244(3) 0.3820(3) 0.73797(17) 0.0707(8) Uani 1 1 d . . . . .
H6A H 0.9187 0.3725 0.7318 0.085 Uiso 1 1 calc R U . . .
H6B H 0.8005 0.4574 0.7594 0.085 Uiso 1 1 calc R U . . .
C7 C 0.7940(3) 0.2710(3) 0.84662(17) 0.0677(8) Uani 1 1 d . . . . .
C8 C 0.8594(4) 0.3515(4) 0.8789(2) 0.0839(10) Uani 1 1 d . . . . .
H8 H 0.8859 0.4232 0.8558 0.101 Uiso 1 1 calc R U . . .
C9 C 0.8855(5) 0.3264(5) 0.9451(2) 0.1081(14) Uani 1 1 d . . . . .
H9 H 0.9298 0.3813 0.9666 0.130 Uiso 1 1 calc R U . . .
C10 C 0.8480(5) 0.2234(6) 0.9791(2) 0.1170(16) Uani 1 1 d . . . . .
H10 H 0.8670 0.2072 1.0239 0.140 Uiso 1 1 calc R U . . .
C11 C 0.7810(4) 0.1406(5) 0.9482(2) 0.1009(13) Uani 1 1 d . . . . .
H11 H 0.7546 0.0697 0.9724 0.121 Uiso 1 1 calc R U . . .
C12 C 0.7532(3) 0.1633(3) 0.88099(18) 0.0756(9) Uani 1 1 d . . . . .
C13 C 0.6646(4) -0.0294(3) 0.8713(2) 0.0992(13) Uani 1 1 d . . . . .
H13A H 0.6096 -0.0292 0.9168 0.119 Uiso 1 1 calc R U . . .
H13B H 0.7467 -0.0690 0.8767 0.119 Uiso 1 1 calc R U . . .
C14 C 0.6006(4) -0.0926(4) 0.8229(3) 0.1166(17) Uani 1 1 d . . . . .
H14A H 0.6490 -0.0818 0.7759 0.140 Uiso 1 1 calc R U . . .
H14B H 0.5997 -0.1771 0.8356 0.140 Uiso 1 1 calc R U . . .
C15 C 0.3806(5) -0.1164(4) 0.8229(3) 0.1237(18) Uani 1 1 d . . . . .
H15A H 0.3801 -0.1730 0.8622 0.148 Uiso 1 1 calc R U . . .
H15B H 0.4037 -0.1615 0.7810 0.148 Uiso 1 1 calc R U . . .
C16 C 0.2503(5) -0.0787(4) 0.8241(3) 0.1084(15) Uani 1 1 d . . . . .
H16A H 0.2125 -0.1274 0.7927 0.130 Uiso 1 1 calc R U . . .
H16B H 0.2035 -0.0956 0.8709 0.130 Uiso 1 1 calc R U . . .
C17 C 0.0953(4) 0.0738(4) 0.8121(2) 0.0909(11) Uani 1 1 d . . . . .
H17A H 0.0852 0.1519 0.8317 0.109 Uiso 1 1 calc R U . . .
H17B H 0.0415 0.0189 0.8438 0.109 Uiso 1 1 calc R U . . .
C18 C 0.0496(4) 0.0794(3) 0.7441(2) 0.0856(10) Uani 1 1 d . . . . .
H18A H 0.0731 0.0062 0.7202 0.103 Uiso 1 1 calc R U . . .
H18B H -0.0448 0.0886 0.7510 0.103 Uiso 1 1 calc R U . . .
C19 C 0.0733(3) 0.1991(3) 0.6382(2) 0.0769(9) Uani 1 1 d . . . . .
C20 C -0.0010(4) 0.1223(4) 0.6077(3) 0.1068(14) Uani 1 1 d . . . . .
H20 H -0.0309 0.0519 0.6314 0.128 Uiso 1 1 calc R U . . .
C21 C -0.0303(6) 0.1502(6) 0.5425(4) 0.135(2) Uani 1 1 d . . . . .
H21 H -0.0802 0.0981 0.5223 0.162 Uiso 1 1 calc R U . . .
C22 C 0.0113(5) 0.2515(7) 0.5069(3) 0.1280(19) Uani 1 1 d . . . . .
H22 H -0.0094 0.2683 0.4625 0.154 Uiso 1 1 calc R U . . .
C23 C 0.0854(4) 0.3312(5) 0.5364(2) 0.1069(14) Uani 1 1 d . . . . .
H23 H 0.1136 0.4016 0.5122 0.128 Uiso 1 1 calc R U . . .
C24 C 0.1167(3) 0.3040(4) 0.60290(19) 0.0794(10) Uani 1 1 d . . . . .
C25 C 0.3712(3) 0.3643(2) 0.82533(13) 0.0547(6) Uani 1 1 d . . . . .
C26 C 0.2372(3) 0.3956(3) 0.84298(15) 0.0668(8) Uani 1 1 d . . . . .
H26 H 0.1674 0.3550 0.8310 0.080 Uiso 1 1 calc R U . . .
C27 C 0.2281(4) 0.4995(3) 0.88195(17) 0.0832(10) Uani 1 1 d . . . . .
H27 H 0.1513 0.5391 0.9001 0.100 Uiso 1 1 calc R U . . .
C28 C 0.3531(5) 0.5319(3) 0.88833(18) 0.0867(11) Uani 1 1 d . . . . .
H28 H 0.3741 0.5972 0.9119 0.104 Uiso 1 1 calc R U . . .
C29 C 0.4436(4) 0.4509(3) 0.85373(15) 0.0704(8) Uani 1 1 d . . . . .
H29 H 0.5340 0.4532 0.8500 0.084 Uiso 1 1 calc R U . . .
C30 C 0.2338(5) 0.2217(4) 0.9851(2) 0.1027(13) Uani 1 1 d . . . . .
H30 H 0.1673 0.1773 0.9725 0.123 Uiso 1 1 calc R U . . .
C31 C 0.2170(5) 0.3209(5) 1.02646(19) 0.1065(14) Uani 1 1 d . . . . .
H31 H 0.1376 0.3547 1.0461 0.128 Uiso 1 1 calc R U . . .
C32 C 0.3402(6) 0.3597(5) 1.03294(18) 0.1064(14) Uani 1 1 d . . . . .
H32 H 0.3579 0.4245 1.0578 0.128 Uiso 1 1 calc R U . . .
C33 C 0.4338(5) 0.2844(5) 0.9954(2) 0.1041(14) Uani 1 1 d . . . . .
H33 H 0.5241 0.2902 0.9914 0.125 Uiso 1 1 calc R U . . .
C34 C 0.3677(6) 0.2003(4) 0.96572(19) 0.0998(14) Uani 1 1 d . . . . .
H34 H 0.4057 0.1399 0.9377 0.120 Uiso 1 1 calc R U . . .
C35 C 0.4268(3) 0.2582(2) 0.78814(13) 0.0567(7) Uani 1 1 d . . . . .
H35A H 0.3852 0.1875 0.8114 0.068 Uiso 1 1 calc R U . . .
H35B H 0.5194 0.2517 0.7906 0.068 Uiso 1 1 calc R U . . .
C36 C 0.4792(3) 0.1624(3) 0.67490(14) 0.0662(8) Uani 1 1 d . . . . .
H36A H 0.4597 0.0888 0.7024 0.079 Uiso 1 1 calc R U . . .
H36B H 0.5726 0.1747 0.6696 0.079 Uiso 1 1 calc R U . . .
C37 C 0.4414(3) 0.1511(3) 0.60417(14) 0.0616(7) Uani 1 1 d . . . . .
C38 C 0.4806(4) 0.2327(3) 0.55012(16) 0.0845(10) Uani 1 1 d . . . . .
H38 H 0.5323 0.2959 0.5574 0.101 Uiso 1 1 calc R U . . .
C39 C 0.4447(5) 0.2223(4) 0.48585(18) 0.0942(12) Uani 1 1 d . . . . .
H39 H 0.4718 0.2790 0.4503 0.113 Uiso 1 1 calc R U . . .
C40 C 0.3698(4) 0.1300(4) 0.47303(17) 0.0824(10) Uani 1 1 d . . . . .
C41 C 0.3302(4) 0.0494(3) 0.5266(2) 0.0838(10) Uani 1 1 d . . . . .
H41 H 0.2787 -0.0138 0.5190 0.101 Uiso 1 1 calc R U . . .
C42 C 0.3650(3) 0.0592(3) 0.59236(17) 0.0733(9) Uani 1 1 d . . . . .
H42 H 0.3363 0.0035 0.6282 0.088 Uiso 1 1 calc R U . . .
C43 C 0.3283(5) 0.1172(5) 0.4021(2) 0.1213(17) Uani 1 1 d . . . . .
H43A H 0.2630 0.1766 0.3954 0.182 Uiso 1 1 calc R U . . .
H43B H 0.2930 0.0394 0.4002 0.182 Uiso 1 1 calc R U . . .
H43C H 0.4027 0.1273 0.3659 0.182 Uiso 1 1 calc R U . . .
F1 F 0.9411(4) 0.6463(3) 0.68303(16) 0.1631(14) Uani 1 1 d . . . . .
F2 F 0.8836(4) 0.8338(3) 0.7113(2) 0.1763(15) Uani 1 1 d . . . . .
F3 F 1.0847(3) 0.7695(2) 0.71231(19) 0.1465(12) Uani 1 1 d . . . . .
F4 F 0.9478(3) 0.8072(3) 0.80880(18) 0.1651(14) Uani 1 1 d . . . . .
F5 F 1.0073(4) 0.6163(3) 0.7807(2) 0.1849(16) Uani 1 1 d . . . . .
F6 F 0.8090(3) 0.6795(2) 0.78177(16) 0.1327(10) Uani 1 1 d . . . . .
N1 N 0.4087(2) 0.26337(19) 0.71295(10) 0.0562(6) Uani 1 1 d . . . . .
H1C H 0.3239 0.2603 0.7105 0.067 Uiso 1 1 calc R U . . .
H1D H 0.4387 0.3321 0.6926 0.067 Uiso 1 1 calc R U . . .
O1 O 0.1893(2) 0.3751(2) 0.63691(12) 0.0783(6) Uani 1 1 d . . . . .
O2 O 0.4155(2) 0.5144(2) 0.64629(13) 0.0763(6) Uani 1 1 d . . . . .
O3 O 0.6455(2) 0.4179(2) 0.67399(13) 0.0789(6) Uani 1 1 d . . . . .
O4 O 0.7637(2) 0.28658(19) 0.78086(12) 0.0741(6) Uani 1 1 d . . . . .
O5 O 0.6878(3) 0.0896(2) 0.84471(14) 0.0909(8) Uani 1 1 d . . . . .
O6 O 0.4723(3) -0.0503(3) 0.8242(3) 0.178(2) Uani 1 1 d . . . . .
O7 O 0.2274(3) 0.0365(2) 0.80660(18) 0.1083(10) Uani 1 1 d . . . . .
O8 O 0.1091(2) 0.17930(19) 0.70239(13) 0.0763(6) Uani 1 1 d . . . . .

loop_
_atom_site_aniso_label
_atom_site_aniso_U_11
_atom_site_aniso_U_22
_atom_site_aniso_U_33
_atom_site_aniso_U_23
_atom_site_aniso_U_13
_atom_site_aniso_U_12
Fe1 0.0800(3) 0.0708(3) 0.0436(2) -0.00727(18) -0.01322(19) 0.0083(2)
P1 0.0743(6) 0.0638(5) 0.0981(7) -0.0142(5) -0.0109(5) -0.0043(4)
C1 0.072(2) 0.089(3) 0.115(3) 0.024(2) -0.021(2) 0.011(2)
C2 0.075(2) 0.061(2) 0.124(3) 0.010(2) -0.002(2) 0.0121(18)
C3 0.108(3) 0.0610(19) 0.074(2) 0.0081(16) -0.020(2) -0.0080(19)
C4 0.081(3) 0.069(2) 0.110(3) 0.0290(19) -0.036(2) -0.0190(18)
C5 0.067(2) 0.087(2) 0.082(2) 0.0149(18) -0.0098(17) -0.0019(18)
C6 0.0591(19) 0.0685(19) 0.083(2) 0.0158(16) -0.0126(15) -0.0054(15)
C7 0.0576(18) 0.0709(19) 0.0723(19) 0.0064(15) -0.0072(15) 0.0089(15)
C8 0.085(3) 0.084(2) 0.082(2) -0.0036(19) -0.0132(19) -0.001(2)
C9 0.115(4) 0.129(4) 0.082(3) -0.011(3) -0.017(2) -0.009(3)
C10 0.117(4) 0.165(5) 0.069(2) 0.008(3) -0.020(2) 0.000(3)
C11 0.091(3) 0.122(3) 0.081(2) 0.035(2) -0.002(2) 0.003(3)
C12 0.0586(19) 0.085(2) 0.079(2) 0.0176(18) -0.0075(16) 0.0085(17)
C13 0.076(3) 0.077(2) 0.137(4) 0.042(2) -0.008(2) 0.008(2)
C14 0.087(3) 0.061(2) 0.203(5) 0.020(3) -0.034(3) 0.007(2)
C15 0.117(4) 0.061(2) 0.199(6) 0.023(3) -0.049(4) -0.011(3)
C16 0.096(3) 0.079(3) 0.156(4) 0.033(3) -0.046(3) -0.029(2)
C17 0.075(3) 0.084(2) 0.109(3) 0.007(2) -0.003(2) -0.009(2)
C18 0.066(2) 0.066(2) 0.122(3) -0.004(2) -0.008(2) -0.0093(17)
C19 0.063(2) 0.080(2) 0.092(2) -0.0181(19) -0.0210(18) 0.0093(17)
C20 0.092(3) 0.106(3) 0.135(4) -0.040(3) -0.045(3) 0.007(2)
C21 0.116(4) 0.150(5) 0.156(5) -0.064(4) -0.059(4) 0.008(4)
C22 0.104(4) 0.188(6) 0.104(4) -0.045(4) -0.049(3) 0.025(4)
C23 0.087(3) 0.145(4) 0.089(3) -0.002(3) -0.019(2) 0.018(3)
C24 0.060(2) 0.100(3) 0.081(2) -0.017(2) -0.0186(17) 0.0136(19)
C25 0.0708(19) 0.0524(15) 0.0420(12) -0.0004(11) -0.0125(12) -0.0027(13)
C26 0.077(2) 0.0721(19) 0.0551(15) -0.0048(14) -0.0206(14) 0.0038(16)
C27 0.109(3) 0.078(2) 0.0636(18) -0.0117(16) -0.0193(19) 0.030(2)
C28 0.138(4) 0.0590(19) 0.070(2) -0.0175(15) -0.035(2) -0.001(2)
C29 0.086(2) 0.0668(19) 0.0618(17) -0.0063(14) -0.0186(16) -0.0179(17)
C30 0.132(4) 0.103(3) 0.072(2) 0.023(2) -0.020(2) -0.012(3)
C31 0.109(4) 0.145(4) 0.057(2) 0.007(2) 0.005(2) 0.024(3)
C32 0.142(4) 0.136(4) 0.0475(18) -0.015(2) -0.033(2) 0.017(3)
C33 0.106(3) 0.145(4) 0.063(2) 0.007(2) -0.028(2) 0.030(3)
C34 0.147(4) 0.091(3) 0.0570(19) 0.0151(18) -0.014(2) 0.032(3)
C35 0.0707(19) 0.0579(16) 0.0426(13) -0.0009(11) -0.0124(12) -0.0016(13)
C36 0.086(2) 0.0594(17) 0.0535(15) -0.0097(13) -0.0133(15) 0.0144(15)
C37 0.078(2) 0.0567(16) 0.0497(14) -0.0112(12) -0.0096(13) 0.0130(15)
C38 0.126(3) 0.069(2) 0.0597(18) -0.0043(15) -0.0161(19) -0.007(2)
C39 0.141(4) 0.086(3) 0.0568(18) 0.0027(17) -0.022(2) -0.001(2)
C40 0.099(3) 0.095(3) 0.0569(18) -0.0178(17) -0.0228(18) 0.032(2)
C41 0.082(2) 0.087(2) 0.088(2) -0.026(2) -0.0215(19) 0.0009(19)
C42 0.082(2) 0.075(2) 0.0626(17) -0.0075(15) -0.0081(16) 0.0016(18)
C43 0.150(4) 0.149(4) 0.077(2) -0.032(3) -0.050(3) 0.027(3)
F1 0.181(3) 0.170(3) 0.133(2) -0.067(2) 0.018(2) -0.073(2)
F2 0.165(3) 0.137(3) 0.226(4) 0.045(3) -0.047(3) 0.023(2)
F3 0.0983(19) 0.112(2) 0.215(3) -0.048(2) 0.0336(19) -0.0303(15)
F4 0.151(3) 0.175(3) 0.167(3) -0.092(2) 0.013(2) -0.059(2)
F5 0.155(3) 0.145(3) 0.253(4) 0.069(3) -0.052(3) 0.023(2)
F6 0.0991(18) 0.1136(19) 0.176(3) -0.0445(18) 0.0212(17) -0.0326(15)
N1 0.0726(16) 0.0516(12) 0.0458(11) -0.0042(9) -0.0135(10) 0.0042(11)
O1 0.0717(15) 0.0768(15) 0.0871(15) 0.0084(12) -0.0180(12) -0.0009(12)
O2 0.0665(14) 0.0664(13) 0.0956(16) -0.0084(11) -0.0122(12) 0.0080(11)
O3 0.0697(15) 0.0684(14) 0.0999(17) 0.0230(12) -0.0236(12) -0.0090(11)
O4 0.0748(15) 0.0649(13) 0.0849(14) 0.0186(11) -0.0247(11) -0.0087(11)
O5 0.0891(18) 0.0738(15) 0.1108(19) 0.0352(14) -0.0288(15) -0.0106(13)
O6 0.085(2) 0.0658(18) 0.392(7) 0.038(3) -0.081(3) -0.0056(17)
O7 0.0775(18) 0.0790(17) 0.164(3) 0.0370(17) -0.0168(17) -0.0119(14)
O8 0.0709(14) 0.0640(13) 0.0969(16) -0.0084(11) -0.0199(12) -0.0048(11)

loop_
_atom_type_symbol
_atom_type_description
_atom_type_scat_dispersion_real
_atom_type_scat_dispersion_imag
_atom_type_scat_source
C C 0.0033 0.0016 'International Tables Vol C Tables 4.2.6.8 and 6.1.1.4'
H H 0.0000 0.0000 'International Tables Vol C Tables 4.2.6.8 and 6.1.1.4'
N N 0.0061 0.0033 'International Tables Vol C Tables 4.2.6.8 and 6.1.1.4'
O O 0.0106 0.0060 'International Tables Vol C Tables 4.2.6.8 and 6.1.1.4'
F F 0.0171 0.0103 'International Tables Vol C Tables 4.2.6.8 and 6.1.1.4'
P P 0.1023 0.0942 'International Tables Vol C Tables 4.2.6.8 and 6.1.1.4'
Fe Fe 0.3463 0.8444 'International Tables Vol C Tables 4.2.6.8 and 6.1.1.4'

loop_
_geom_angle_atom_site_label_1
_geom_angle_atom_site_label_2
_geom_angle_atom_site_label_3
_geom_angle
_geom_angle_site_symmetry_1
_geom_angle_site_symmetry_3
C25 Fe1 C34 105.28(14) . .
C25 Fe1 C29 41.29(11) . .
C34 Fe1 C29 119.95(18) . .
C25 Fe1 C28 68.62(12) . .
C34 Fe1 C28 156.5(2) . .
C29 Fe1 C28 40.63(15) . .
C25 Fe1 C30 120.88(16) . .
C34 Fe1 C30 40.35(18) . .
C29 Fe1 C30 156.13(18) . .
C28 Fe1 C30 162.1(2) . .
C25 Fe1 C32 159.22(18) . .
C34 Fe1 C32 67.50(18) . .
C29 Fe1 C32 123.87(19) . .
C28 Fe1 C32 109.77(18) . .
C30 Fe1 C32 67.1(2) . .
C25 Fe1 C33 121.56(15) . .
C34 Fe1 C33 39.83(19) . .
C29 Fe1 C33 106.20(18) . .
C28 Fe1 C33 122.7(2) . .
C30 Fe1 C33 67.3(2) . .
C32 Fe1 C33 40.56(18) . .
C25 Fe1 C26 40.93(12) . .
C34 Fe1 C26 123.33(17) . .
C29 Fe1 C26 68.66(13) . .
C28 Fe1 C26 67.73(14) . .
C30 Fe1 C26 108.54(16) . .
C32 Fe1 C26 159.25(18) . .
C33 Fe1 C26 158.60(17) . .
C25 Fe1 C31 157.50(19) . .
C34 Fe1 C31 67.78(18) . .
C29 Fe1 C31 160.89(19) . .
C28 Fe1 C31 126.16(19) . .
C30 Fe1 C31 40.13(18) . .
C32 Fe1 C31 39.87(18) . .
C33 Fe1 C31 67.69(19) . .
C26 Fe1 C31 123.66(18) . .
C25 Fe1 C27 68.57(12) . .
C34 Fe1 C27 161.1(2) . .
C29 Fe1 C27 68.00(16) . .
C28 Fe1 C27 39.67(16) . .
C30 Fe1 C27 126.3(2) . .
C32 Fe1 C27 124.33(17) . .
C33 Fe1 C27 158.6(2) . .
C26 Fe1 C27 40.54(13) . .
C31 Fe1 C27 110.69(17) . .
F5 P1 F4 95.7(3) . .
F5 P1 F3 91.3(2) . .
F4 P1 F3 90.44(17) . .
F5 P1 F2 178.7(2) . .
F4 P1 F2 85.4(2) . .
F3 P1 F2 89.5(2) . .
F5 P1 F1 86.9(2) . .
F4 P1 F1 177.3(2) . .
F3 P1 F1 90.46(17) . .
F2 P1 F1 92.1(2) . .
F5 P1 F6 88.3(2) . .
F4 P1 F6 89.35(16) . .
F3 P1 F6 179.5(2) . .
F2 P1 F6 90.9(2) . .
F1 P1 F6 89.77(16) . .
O1 C1 C2 109.0(3) . .
O1 C1 H1A 109.9 . .
C2 C1 H1A 109.9 . .
O1 C1 H1B 109.9 . .
C2 C1 H1B 109.9 . .
H1A C1 H1B 108.3 . .
O2 C2 C1 108.8(3) . .
O2 C2 H2A 109.9 . .
C1 C2 H2A 109.9 . .
O2 C2 H2B 109.9 . .
C1 C2 H2B 109.9 . .
H2A C2 H2B 108.3 . .
O2 C3 C4 109.0(3) . .
O2 C3 H3A 109.9 . .
C4 C3 H3A 109.9 . .
O2 C3 H3B 109.9 . .
C4 C3 H3B 109.9 . .
H3A C3 H3B 108.3 . .
O3 C4 C3 109.1(3) . .
O3 C4 H4A 109.9 . .
C3 C4 H4A 109.9 . .
O3 C4 H4B 109.9 . .
C3 C4 H4B 109.9 . .
H4A C4 H4B 108.3 . .
O3 C5 C6 111.8(3) . .
O3 C5 H5A 109.3 . .
C6 C5 H5A 109.3 . .
O3 C5 H5B 109.3 . .
C6 C5 H5B 109.3 . .
H5A C5 H5B 107.9 . .
O4 C6 C5 107.3(3) . .
O4 C6 H6A 110.3 . .
C5 C6 H6A 110.3 . .
O4 C6 H6B 110.3 . .
C5 C6 H6B 110.3 . .
H6A C6 H6B 108.5 . .
O4 C7 C8 125.1(3) . .
O4 C7 C12 114.5(3) . .
C8 C7 C12 120.4(3) . .
C9 C8 C7 120.2(4) . .
C9 C8 H8 119.9 . .
C7 C8 H8 119.9 . .
C10 C9 C8 120.6(5) . .
C10 C9 H9 119.7 . .
C8 C9 H9 119.7 . .
C9 C10 C11 120.6(4) . .
C9 C10 H10 119.7 . .
C11 C10 H10 119.7 . .
C10 C11 C12 120.2(4) . .
C10 C11 H11 119.9 . .
C12 C11 H11 119.9 . .
O5 C12 C11 126.0(3) . .
O5 C12 C7 116.0(3) . .
C11 C12 C7 118.0(4) . .
O5 C13 C14 109.0(3) . .
O5 C13 H13A 109.9 . .
C14 C13 H13A 109.9 . .
O5 C13 H13B 109.9 . .
C14 C13 H13B 109.9 . .
H13A C13 H13B 108.3 . .
O6 C14 C13 110.6(4) . .
O6 C14 H14A 109.5 . .
C13 C14 H14A 109.5 . .
O6 C14 H14B 109.5 . .
C13 C14 H14B 109.5 . .
H14A C14 H14B 108.1 . .
O6 C15 C16 125.0(4) . .
O6 C15 H15A 106.1 . .
C16 C15 H15A 106.1 . .
O6 C15 H15B 106.1 . .
C16 C15 H15B 106.1 . .
H15A C15 H15B 106.3 . .
O7 C16 C15 117.9(3) . .
O7 C16 H16A 107.8 . .
C15 C16 H16A 107.8 . .
O7 C16 H16B 107.8 . .
C15 C16 H16B 107.8 . .
H16A C16 H16B 107.2 . .
O7 C17 C18 112.4(3) . .
O7 C17 H17A 109.1 . .
C18 C17 H17A 109.1 . .
O7 C17 H17B 109.1 . .
C18 C17 H17B 109.1 . .
H17A C17 H17B 107.9 . .
O8 C18 C17 109.0(3) . .
O8 C18 H18A 109.9 . .
C17 C18 H18A 109.9 . .
O8 C18 H18B 109.9 . .
C17 C18 H18B 109.9 . .
H18A C18 H18B 108.3 . .
O8 C19 C24 115.6(3) . .
O8 C19 C20 124.5(4) . .
C24 C19 C20 119.9(4) . .
C21 C20 C19 119.7(5) . .
C21 C20 H20 120.1 . .
C19 C20 H20 120.1 . .
C22 C21 C20 121.5(5) . .
C22 C21 H21 119.2 . .
C20 C21 H21 119.2 . .
C21 C22 C23 120.1(5) . .
C21 C22 H22 119.9 . .
C23 C22 H22 119.9 . .
C22 C23 C24 119.2(5) . .
C22 C23 H23 120.4 . .
C24 C23 H23 120.4 . .
O1 C24 C19 116.1(3) . .
O1 C24 C23 124.4(4) . .
C19 C24 C23 119.5(4) . .
C26 C25 C29 107.2(3) . .
C26 C25 C35 127.0(3) . .
C29 C25 C35 125.8(3) . .
C26 C25 Fe1 70.09(16) . .
C29 C25 Fe1 69.42(16) . .
C35 C25 Fe1 122.98(18) . .
C27 C26 C25 107.9(3) . .
C27 C26 Fe1 70.10(18) . .
C25 C26 Fe1 68.98(16) . .
C27 C26 H26 126.0 . .
C25 C26 H26 126.0 . .
Fe1 C26 H26 126.5 . .
C28 C27 C26 108.2(3) . .
C28 C27 Fe1 69.5(2) . .
C26 C27 Fe1 69.36(18) . .
C28 C27 H27 125.9 . .
C26 C27 H27 125.9 . .
Fe1 C27 H27 126.8 . .
C27 C28 C29 109.4(3) . .
C27 C28 Fe1 70.9(2) . .
C29 C28 Fe1 69.51(19) . .
C27 C28 H28 125.3 . .
C29 C28 H28 125.3 . .
Fe1 C28 H28 125.9 . .
C28 C29 C25 107.4(3) . .
C28 C29 Fe1 69.9(2) . .
C25 C29 Fe1 69.29(16) . .
C28 C29 H29 126.3 . .
C25 C29 H29 126.3 . .
Fe1 C29 H29 126.1 . .
C31 C30 C34 108.3(5) . .
C31 C30 Fe1 70.3(3) . .
C34 C30 Fe1 69.5(2) . .
C31 C30 H30 125.9 . .
C34 C30 H30 125.9 . .
Fe1 C30 H30 126.0 . .
C32 C31 C30 107.5(4) . .
C32 C31 Fe1 69.7(2) . .
C30 C31 Fe1 69.6(2) . .
C32 C31 H31 126.3 . .
C30 C31 H31 126.3 . .
Fe1 C31 H31 126.0 . .
C31 C32 C33 108.4(4) . .
C31 C32 Fe1 70.4(2) . .
C33 C32 Fe1 69.7(2) . .
C31 C32 H32 125.8 . .
C33 C32 H32 125.8 . .
Fe1 C32 H32 125.6 . .
C34 C33 C32 107.7(5) . .
C34 C33 Fe1 69.7(2) . .
C32 C33 Fe1 69.7(2) . .
C34 C33 H33 126.2 . .
C32 C33 H33 126.2 . .
Fe1 C33 H33 126.0 . .
C33 C34 C30 108.2(4) . .
C33 C34 Fe1 70.5(2) . .
C30 C34 Fe1 70.2(2) . .
C33 C34 H34 125.9 . .
C30 C34 H34 125.9 . .
Fe1 C34 H34 125.0 . .
C25 C35 N1 112.4(2) . .
C25 C35 H35A 109.1 . .
N1 C35 H35A 109.1 . .
C25 C35 H35B 109.1 . .
N1 C35 H35B 109.1 . .
H35A C35 H35B 107.9 . .
N1 C36 C37 112.0(2) . .
N1 C36 H36A 109.2 . .
C37 C36 H36A 109.2 . .
N1 C36 H36B 109.2 . .
C37 C36 H36B 109.2 . .
H36A C36 H36B 107.9 . .
C42 C37 C38 118.4(3) . .
C42 C37 C36 120.1(3) . .
C38 C37 C36 121.5(3) . .
C39 C38 C37 121.1(4) . .
C39 C38 H38 119.4 . .
C37 C38 H38 119.4 . .
C40 C39 C38 121.1(4) . .
C40 C39 H39 119.5 . .
C38 C39 H39 119.5 . .
C41 C40 C39 117.9(3) . .
C41 C40 C43 120.1(4) . .
C39 C40 C43 121.9(4) . .
C40 C41 C42 121.6(4) . .
C40 C41 H41 119.2 . .
C42 C41 H41 119.2 . .
C37 C42 C41 119.8(3) . .
C37 C42 H42 120.1 . .
C41 C42 H42 120.1 . .
C40 C43 H43A 109.5 . .
C40 C43 H43B 109.5 . .
H43A C43 H43B 109.5 . .
C40 C43 H43C 109.5 . .
H43A C43 H43C 109.5 . .
H43B C43 H43C 109.5 . .
C36 N1 C35 111.0(2) . .
C36 N1 H1C 109.4 . .
C35 N1 H1C 109.4 . .
C36 N1 H1D 109.4 . .
C35 N1 H1D 109.4 . .
H1C N1 H1D 108.0 . .
C24 O1 C1 117.1(3) . .
C3 O2 C2 113.2(3) . .
C4 O3 C5 112.6(3) . .
C7 O4 C6 117.2(2) . .
C12 O5 C13 118.5(3) . .
C15 O6 C14 122.7(4) . .
C16 O7 C17 116.9(3) . .
C19 O8 C18 116.3(3) . .

loop_
_geom_bond_atom_site_label_1
_geom_bond_atom_site_label_2
_geom_bond_distance
_geom_bond_site_symmetry_2
Fe1 C25 2.019(2) .
Fe1 C34 2.020(4) .
Fe1 C29 2.021(3) .
Fe1 C28 2.026(4) .
Fe1 C30 2.029(4) .
Fe1 C32 2.030(3) .
Fe1 C33 2.030(4) .
Fe1 C26 2.034(3) .
Fe1 C31 2.038(4) .
Fe1 C27 2.044(3) .
P1 F5 1.530(3) .
P1 F4 1.553(3) .
P1 F3 1.558(3) .
P1 F2 1.560(3) .
P1 F1 1.560(3) .
P1 F6 1.568(3) .
C1 O1 1.421(4) .
C1 C2 1.468(6) .
C1 H1A 0.9700 .
C1 H1B 0.9700 .
C2 O2 1.428(4) .
C2 H2A 0.9700 .
C2 H2B 0.9700 .
C3 O2 1.403(4) .
C3 C4 1.474(5) .
C3 H3A 0.9700 .
C3 H3B 0.9700 .
C4 O3 1.420(4) .
C4 H4A 0.9700 .
C4 H4B 0.9700 .
C5 O3 1.426(4) .
C5 C6 1.486(5) .
C5 H5A 0.9700 .
C5 H5B 0.9700 .
C6 O4 1.421(4) .
C6 H6A 0.9700 .
C6 H6B 0.9700 .
C7 O4 1.364(4) .
C7 C8 1.374(5) .
C7 C12 1.394(5) .
C8 C9 1.369(5) .
C8 H8 0.9300 .
C9 C10 1.338(7) .
C9 H9 0.9300 .
C10 C11 1.388(7) .
C10 H10 0.9300 .
C11 C12 1.389(5) .
C11 H11 0.9300 .
C12 O5 1.370(4) .
C13 O5 1.423(4) .
C13 C14 1.454(6) .
C13 H13A 0.9700 .
C13 H13B 0.9700 .
C14 O6 1.399(5) .
C14 H14A 0.9700 .
C14 H14B 0.9700 .
C15 O6 1.224(5) .
C15 C16 1.403(6) .
C15 H15A 0.9700 .
C15 H15B 0.9700 .
C16 O7 1.349(5) .
C16 H16A 0.9700 .
C16 H16B 0.9700 .
C17 O7 1.412(5) .
C17 C18 1.469(5) .
C17 H17A 0.9700 .
C17 H17B 0.9700 .
C18 O8 1.442(4) .
C18 H18A 0.9700 .
C18 H18B 0.9700 .
C19 O8 1.362(4) .
C19 C24 1.383(5) .
C19 C20 1.384(5) .
C20 C21 1.368(7) .
C20 H20 0.9300 .
C21 C22 1.346(8) .
C21 H21 0.9300 .
C22 C23 1.393(7) .
C22 H22 0.9300 .
C23 C24 1.398(5) .
C23 H23 0.9300 .
C24 O1 1.370(4) .
C25 C26 1.417(4) .
C25 C29 1.425(4) .
C25 C35 1.479(4) .
C26 C27 1.413(5) .
C26 H26 0.9300 .
C27 C28 1.381(6) .
C27 H27 0.9300 .
C28 C29 1.405(5) .
C28 H28 0.9300 .
C29 H29 0.9300 .
C30 C31 1.395(6) .
C30 C34 1.397(6) .
C30 H30 0.9300 .
C31 C32 1.387(6) .
C31 H31 0.9300 .
C32 C33 1.407(6) .
C32 H32 0.9300 .
C33 C34 1.380(6) .
C33 H33 0.9300 .
C34 H34 0.9300 .
C35 N1 1.498(3) .
C35 H35A 0.9700 .
C35 H35B 0.9700 .
C36 N1 1.494(3) .
C36 C37 1.497(4) .
C36 H36A 0.9700 .
C36 H36B 0.9700 .
C37 C42 1.366(5) .
C37 C38 1.376(4) .
C38 C39 1.367(5) .
C38 H38 0.9300 .
C39 C40 1.366(6) .
C39 H39 0.9300 .
C40 C41 1.364(5) .
C40 C43 1.519(5) .
C41 C42 1.389(5) .
C41 H41 0.9300 .
C42 H42 0.9300 .
C43 H43A 0.9600 .
C43 H43B 0.9600 .
C43 H43C 0.9600 .
N1 H1C 0.8900 .
N1 H1D 0.8900 .
